data_4503369
loop_
_publ_author_name
'Zhu, Yuan-Yuan'
'Yi, Hui-Ping'
'Li, Chuang'
'Jiang, Xi-Kui'
'Li, Zhan-Ting'

_publ_section_title
;
 The N&#xE5F8;H&#x00B7;&#x00B7;&#x00B7;X (X = Cl, Br, and I)
 Hydrogen-Bonding Pattern in Aromatic Amides: A Crystallographic and1H NMR
 Study
;
_journal_issue 4
_journal_name_full 'Crystal Growth &amp; Design'
_journal_page_first 1294
_journal_paper_doi 10.1021/cg7010293
_journal_volume 8
_journal_year 2008
_chemical_absolute_configuration ad
_chemical_formula_sum 'C26 H20 Br N O'
_chemical_formula_weight 442.34
_chemical_name_systematic
; 
 ? 
;
_space_group_IT_number 29
_symmetry_cell_setting orthorhombic
_symmetry_space_group_name_Hall 'P 2c -2ac'
_symmetry_space_group_name_H-M 'P c a 21'
_atom_sites_solution_hydrogens geom
_atom_sites_solution_primary direct
_atom_sites_solution_secondary difmap
_audit_creation_method SHELXL-97
_cell_angle_alpha 90.00
_cell_angle_beta 90.00
_cell_angle_gamma 90.00
_cell_formula_units_Z 4
_cell_length_a 22.235(9)
_cell_length_b 9.365(4)
_cell_length_c 9.955(4)
_cell_measurement_reflns_used 1611
_cell_measurement_temperature 293(2)
_cell_measurement_theta_max 44.600
_cell_measurement_theta_min 4.720
_cell_volume 2072.9(15)
_computing_cell_refinement 'Bruker SMART'
_computing_data_collection 'Bruker SMART'
_computing_data_reduction 'Bruker SHELXTL'
_computing_molecular_graphics 'Bruker SHELXTL'
_computing_publication_material 'Bruker SHELXTL'
_computing_structure_refinement 'SHELXL-97 (Sheldrick, 1997)'
_computing_structure_solution 'SHELXS-97 (Sheldrick, 1990)'
_diffrn_ambient_temperature 293(2)
_diffrn_measured_fraction_theta_full 0.999
_diffrn_measured_fraction_theta_max 0.999
_diffrn_measurement_device_type 'CCD area detector'
_diffrn_measurement_method 'phi and omega scans'
_diffrn_radiation_monochromator graphite
_diffrn_radiation_source 'fine-focus sealed tube'
_diffrn_radiation_type MoK\a
_diffrn_radiation_wavelength 0.71073
_diffrn_reflns_av_R_equivalents 0.1548
_diffrn_reflns_av_sigmaI/netI 0.0999
_diffrn_reflns_limit_h_max 27
_diffrn_reflns_limit_h_min -28
_diffrn_reflns_limit_k_max 11
_diffrn_reflns_limit_k_min -9
_diffrn_reflns_limit_l_max 12
_diffrn_reflns_limit_l_min -12
_diffrn_reflns_number 11730
_diffrn_reflns_theta_full 27.00
_diffrn_reflns_theta_max 27.00
_diffrn_reflns_theta_min 1.83
_exptl_absorpt_coefficient_mu 2.000
_exptl_absorpt_correction_T_max 1.0000
_exptl_absorpt_correction_T_min 0.3942
_exptl_absorpt_correction_type empirical
_exptl_absorpt_process_details sadabs
_exptl_crystal_colour colorless
_exptl_crystal_density_diffrn 1.417
_exptl_crystal_density_method 'not measured'
_exptl_crystal_description prismatic
_exptl_crystal_F_000 904
_exptl_crystal_size_max 0.489
_exptl_crystal_size_mid 0.411
_exptl_crystal_size_min 0.145
_refine_diff_density_max 0.618
_refine_diff_density_min -0.601
_refine_diff_density_rms 0.100
_refine_ls_abs_structure_details 'Flack H D (1983), Acta Cryst. A39, 876-881'
_refine_ls_abs_structure_Flack 10(10)
_refine_ls_extinction_method none
_refine_ls_goodness_of_fit_ref 0.886
_refine_ls_hydrogen_treatment constr
_refine_ls_matrix_type full
_refine_ls_number_parameters 262
_refine_ls_number_reflns 2392
_refine_ls_number_restraints 4
_refine_ls_restrained_S_all 0.948
_refine_ls_R_factor_all 0.1223
_refine_ls_R_factor_gt 0.0679
_refine_ls_shift/su_max 0.002
_refine_ls_shift/su_mean 0.000
_refine_ls_structure_factor_coef Fsqd
_refine_ls_weighting_details 'calc w=1/[\s^2^(Fo^2^)+(0.1054P)^2^+0.0000P] where P=(Fo^2^+2Fc^2^)/3'
_refine_ls_weighting_scheme calc
_refine_ls_wR_factor_gt 0.1666
_refine_ls_wR_factor_ref 0.1896
_reflns_number_gt 1153
_reflns_number_total 2392
_reflns_threshold_expression >2sigma(I)
_cod_data_source_file cg7010293-file001.cif
_cod_data_source_block cd27408
_cod_depositor_comments
;
The following automatic conversions were performed:

'_symmetry_cell_setting' value 'Orthorhombic' changed to
'orthorhombic' according to
/home/saulius/struct/CIF-dictionaries/cif_core.dic dictionary named
'cif_core.dic' version 2.4.1 from 2010-06-29.

Automatic conversion script
Id: cif_fix_values 1715 2011-07-08 13:25:40Z adriana 
;
_cod_original_cell_volume 2073.0(15)
_cod_original_sg_symbol_H-M Pca2(1)
_cod_database_code 4503369

loop_
_symmetry_equiv_pos_as_xyz
'x, y, z'
'-x, -y, z+1/2'
'x+1/2, -y, z'
'-x+1/2, y, z+1/2'

loop_
_atom_site_label
_atom_site_type_symbol
_atom_site_fract_x
_atom_site_fract_y
_atom_site_fract_z
_atom_site_U_iso_or_equiv
_atom_site_adp_type
_atom_site_occupancy
_atom_site_symmetry_multiplicity
_atom_site_calc_flag
_atom_site_refinement_flags
Br1 Br 0.75587(4) 0.59018(10) 0.8395(4) 0.1187(7) Uani 1 1 d .
N1 N 0.7168(2) 0.9724(6) 0.8300(10) 0.0433(15) Uani 1 1 d D
H1 H 0.7340 0.9958 0.7558 0.052 Uiso 1 1 calc R
O1 O 0.7366(3) 0.9122(6) 1.0387(6) 0.0508(16) Uani 1 1 d .
C1 C 0.7519(3) 0.9112(8) 0.9256(10) 0.044(2) Uani 1 1 d D
C2 C 0.6516(2) 1.0025(6) 0.8421(12) 0.0306(13) Uani 1 1 d .
C3 C 0.8104(3) 0.8609(9) 0.857(2) 0.098(5) Uani 1 1 d D
C4 C 0.8595(3) 0.9580(9) 0.8485(18) 0.071(3) Uani 1 1 d .
H4 H 0.8531 1.0561 0.8499 0.085 Uiso 1 1 calc R
C5 C 0.9161(3) 0.9035(10) 0.8383(16) 0.063(2) Uani 1 1 d .
H5 H 0.9486 0.9649 0.8277 0.076 Uiso 1 1 calc R
C6 C 0.9256(4) 0.7603(11) 0.843(2) 0.082(3) Uani 1 1 d .
H6 H 0.9647 0.7256 0.8488 0.098 Uiso 1 1 calc R
C7 C 0.8782(4) 0.6656(9) 0.8406(18) 0.068(2) Uani 1 1 d .
H7 H 0.8850 0.5677 0.8380 0.081 Uiso 1 1 calc R
C8 C 0.8214(3) 0.7179(8) 0.8419(19) 0.065(2) Uani 1 1 d .
C9 C 0.6221(2) 0.8539(6) 0.8384(13) 0.0339(14) Uani 1 1 d .
C10 C 0.6123(5) 0.7743(13) 0.7253(11) 0.050(3) Uani 1 1 d .
H10 H 0.6201 0.8187 0.6435 0.059 Uiso 1 1 calc R
C11 C 0.5930(5) 0.6420(13) 0.7200(12) 0.055(3) Uani 1 1 d .
H11 H 0.5870 0.5977 0.6374 0.066 Uiso 1 1 calc R
C12 C 0.5817(3) 0.5701(7) 0.8360(16) 0.057(2) Uani 1 1 d .
H12 H 0.5678 0.4765 0.8339 0.068 Uiso 1 1 calc R
C13 C 0.5915(6) 0.6393(14) 0.9591(14) 0.067(4) Uani 1 1 d .
H13 H 0.5845 0.5905 1.0389 0.080 Uiso 1 1 calc R
C14 C 0.6123(4) 0.7849(11) 0.9632(11) 0.042(3) Uani 1 1 d .
H14 H 0.6189 0.8316 1.0442 0.050 Uiso 1 1 calc R
C15 C 0.6337(5) 1.0953(10) 0.9589(9) 0.037(3) Uani 1 1 d .
C16 C 0.5764(6) 1.0984(11) 1.0065(11) 0.052(3) Uani 1 1 d .
H16 H 0.5497 1.0309 0.9729 0.062 Uiso 1 1 calc R
C17 C 0.5552(7) 1.1911(19) 1.0981(12) 0.073(4) Uani 1 1 d .
H17 H 0.5151 1.1900 1.1246 0.087 Uiso 1 1 calc R
C18 C 0.5947(9) 1.2860(17) 1.1501(14) 0.085(5) Uani 1 1 d .
H18 H 0.5824 1.3470 1.2186 0.102 Uiso 1 1 calc R
C19 C 0.6523(8) 1.2935(13) 1.1034(14) 0.077(4) Uani 1 1 d .
H19 H 0.6775 1.3663 1.1324 0.092 Uiso 1 1 calc R
C20 C 0.6724(5) 1.1963(15) 1.0160(12) 0.060(4) Uani 1 1 d .
H20 H 0.7129 1.1958 0.9926 0.072 Uiso 1 1 calc R
C21 C 0.6342(5) 1.0961(11) 0.7186(9) 0.037(3) Uani 1 1 d .
C22 C 0.5745(4) 1.0948(12) 0.6755(10) 0.043(3) Uani 1 1 d .
H22 H 0.5477 1.0278 0.7095 0.051 Uiso 1 1 calc R
C23 C 0.5556(6) 1.1937(13) 0.5818(13) 0.062(4) Uani 1 1 d .
H23 H 0.5160 1.1902 0.5518 0.075 Uiso 1 1 calc R
C24 C 0.5928(7) 1.2966(15) 0.5316(12) 0.065(3) Uani 1 1 d .
H24 H 0.5780 1.3666 0.4741 0.078 Uiso 1 1 calc R
C25 C 0.6555(6) 1.2947(14) 0.5694(12) 0.062(4) Uani 1 1 d .
H25 H 0.6833 1.3557 0.5294 0.075 Uiso 1 1 calc R
C26 C 0.6732(5) 1.1952(11) 0.6705(11) 0.046(3) Uani 1 1 d .
H26 H 0.7121 1.1984 0.7041 0.055 Uiso 1 1 calc R

loop_
_atom_site_aniso_label
_atom_site_aniso_U_11
_atom_site_aniso_U_22
_atom_site_aniso_U_33
_atom_site_aniso_U_23
_atom_site_aniso_U_13
_atom_site_aniso_U_12
Br1 0.0667(7) 0.0497(6) 0.2397(19) -0.0240(13) 0.0031(16) 0.0028(4)
N1 0.024(3) 0.047(3) 0.060(4) 0.017(5) -0.010(5) 0.003(2)
O1 0.052(4) 0.052(4) 0.048(4) 0.011(3) 0.007(3) 0.011(3)
C1 0.034(4) 0.044(5) 0.055(6) 0.004(4) -0.005(4) 0.002(4)
C2 0.017(3) 0.043(3) 0.031(3) 0.009(6) 0.008(5) 0.000(2)
C3 0.023(4) 0.053(5) 0.217(16) -0.040(11) -0.005(10) 0.008(3)
C4 0.039(4) 0.068(5) 0.105(8) 0.021(10) -0.006(8) 0.008(3)
C5 0.025(3) 0.109(7) 0.057(5) 0.000(10) 0.002(8) 0.004(4)
C6 0.039(4) 0.099(7) 0.107(8) -0.005(15) -0.012(10) 0.033(5)
C7 0.056(5) 0.073(5) 0.074(6) 0.000(10) 0.008(9) 0.033(4)
C8 0.041(4) 0.054(4) 0.099(6) 0.000(9) -0.018(9) 0.016(3)
C9 0.023(3) 0.041(3) 0.037(4) -0.001(6) -0.006(6) 0.001(2)
C10 0.057(8) 0.059(8) 0.033(6) 0.009(6) -0.001(5) 0.004(6)
C11 0.071(8) 0.046(7) 0.048(7) -0.004(6) -0.035(6) 0.004(6)
C12 0.062(5) 0.037(4) 0.071(6) 0.008(8) 0.015(8) -0.012(3)
C13 0.066(9) 0.057(8) 0.078(11) 0.028(7) -0.004(7) -0.014(7)
C14 0.032(6) 0.034(6) 0.060(7) 0.001(5) 0.003(5) -0.001(5)
C15 0.029(6) 0.033(6) 0.048(7) -0.001(5) -0.007(5) -0.003(4)
C16 0.066(8) 0.036(7) 0.053(7) -0.005(6) 0.013(6) 0.001(6)
C17 0.083(11) 0.084(11) 0.050(9) -0.007(7) 0.015(7) 0.012(9)
C18 0.135(14) 0.070(10) 0.050(9) -0.005(7) 0.027(9) 0.057(10)
C19 0.108(12) 0.039(8) 0.084(11) -0.019(7) -0.036(9) -0.012(8)
C20 0.040(7) 0.073(8) 0.067(9) -0.025(7) -0.026(6) 0.005(6)
C21 0.042(7) 0.041(7) 0.026(5) -0.001(5) 0.000(5) 0.015(5)
C22 0.029(5) 0.054(7) 0.045(6) 0.008(5) -0.006(5) 0.009(5)
C23 0.064(8) 0.040(7) 0.084(11) -0.012(6) -0.031(7) 0.018(6)
C24 0.094(10) 0.059(8) 0.042(8) -0.001(6) -0.006(7) 0.011(7)
C25 0.079(9) 0.071(9) 0.037(6) 0.007(6) 0.020(6) 0.012(7)
C26 0.049(7) 0.034(5) 0.054(7) 0.002(5) 0.001(5) 0.002(5)

loop_
_atom_type_symbol
_atom_type_description
_atom_type_scat_dispersion_real
_atom_type_scat_dispersion_imag
_atom_type_scat_source
C C 0.0033 0.0000 'International Tables Vol C Tables 4.2.6.8 and 6.1.1.4'
H H 0.0000 0.0000 'International Tables Vol C Tables 4.2.6.8 and 6.1.1.4'
N N 0.0061 0.0000 'International Tables Vol C Tables 4.2.6.8 and 6.1.1.4'
O O 0.0106 0.0000 'International Tables Vol C Tables 4.2.6.8 and 6.1.1.4'
Br Br -0.2901 0.0000 'International Tables Vol C Tables 4.2.6.8 and 6.1.1.4'

loop_
_geom_angle_atom_site_label_1
_geom_angle_atom_site_label_2
_geom_angle_atom_site_label_3
_geom_angle
C1 N1 C2 125.9(9)
C1 N1 H1 117.1
C2 N1 H1 117.1
O1 C1 N1 120.1(8)
O1 C1 C3 132.0(10)
N1 C1 C3 107.7(10)
N1 C2 C15 115.5(8)
N1 C2 C9 104.1(4)
C15 C2 C9 115.4(8)
N1 C2 C21 106.6(7)
C15 C2 C21 102.7(4)
C9 C2 C21 112.6(8)
C8 C3 C4 118.7(7)
C8 C3 C1 119.9(9)
C4 C3 C1 118.6(9)
C5 C4 C3 118.3(8)
C5 C4 H4 120.9
C3 C4 H4 120.9
C6 C5 C4 120.8(8)
C6 C5 H5 119.6
C4 C5 H5 119.6
C5 C6 C7 121.0(7)
C5 C6 H6 119.5
C7 C6 H6 119.5
C8 C7 C6 118.7(8)
C8 C7 H7 120.6
C6 C7 H7 120.6
C7 C8 C3 121.4(7)
C7 C8 Br1 119.4(6)
C3 C8 Br1 118.9(5)
C10 C9 C14 116.6(6)
C10 C9 C2 125.5(10)
C14 C9 C2 117.2(9)
C11 C10 C9 126.9(11)
C11 C10 H10 116.6
C9 C10 H10 116.6
C10 C11 C12 119.5(11)
C10 C11 H11 120.2
C12 C11 H11 120.2
C11 C12 C13 119.0(6)
C11 C12 H12 120.5
C13 C12 H12 120.5
C12 C13 C14 120.8(10)
C12 C13 H13 119.6
C14 C13 H13 119.6
C9 C14 C13 117.2(10)
C9 C14 H14 121.4
C13 C14 H14 121.4
C16 C15 C20 114.9(10)
C16 C15 C2 121.9(8)
C20 C15 C2 122.8(9)
C17 C16 C15 125.4(12)
C17 C16 H16 117.3
C15 C16 H16 117.3
C16 C17 C18 117.1(13)
C16 C17 H17 121.4
C18 C17 H17 121.4
C17 C18 C19 120.8(13)
C17 C18 H18 119.6
C19 C18 H18 119.6
C20 C19 C18 120.1(13)
C20 C19 H19 119.9
C18 C19 H19 119.9
C19 C20 C15 121.2(12)
C19 C20 H20 119.4
C15 C20 H20 119.4
C26 C21 C22 120.3(9)
C26 C21 C2 120.3(9)
C22 C21 C2 118.3(8)
C23 C22 C21 119.5(10)
C23 C22 H22 120.2
C21 C22 H22 120.2
C24 C23 C22 122.5(12)
C24 C23 H23 118.8
C22 C23 H23 118.8
C23 C24 C25 118.7(12)
C23 C24 H24 120.6
C25 C24 H24 120.6
C26 C25 C24 117.2(11)
C26 C25 H25 121.4
C24 C25 H25 121.4
C21 C26 C25 121.4(11)
C21 C26 H26 119.3
C25 C26 H26 119.3

loop_
_geom_bond_atom_site_label_1
_geom_bond_atom_site_label_2
_geom_bond_distance
Br1 C8 1.885(8)
N1 C1 1.356(10)
N1 C2 1.483(7)
N1 H1 0.8600
O1 C1 1.176(10)
C1 C3 1.542(11)
C2 C15 1.506(14)
C2 C9 1.538(8)
C2 C21 1.559(13)
C3 C8 1.369(11)
C3 C4 1.424(12)
C4 C5 1.361(10)
C4 H4 0.9300
C5 C6 1.359(12)
C5 H5 0.9300
C6 C7 1.377(12)
C6 H6 0.9300
C7 C8 1.355(10)
C7 H7 0.9300
C9 C10 1.367(15)
C9 C14 1.417(16)
C10 C11 1.313(16)
C10 H10 0.9300
C11 C12 1.360(17)
C11 H11 0.9300
C12 C13 1.402(18)
C12 H12 0.9300
C13 C14 1.440(17)
C13 H13 0.9300
C14 H14 0.9300
C15 C16 1.360(14)
C15 C20 1.399(14)
C16 C17 1.344(17)
C16 H16 0.9300
C17 C18 1.35(2)
C17 H17 0.9300
C18 C19 1.36(2)
C18 H18 0.9300
C19 C20 1.336(17)
C19 H19 0.9300
C20 H20 0.9300
C21 C26 1.357(14)
C21 C22 1.394(14)
C22 C23 1.380(15)
C22 H22 0.9300
C23 C24 1.364(17)
C23 H23 0.9300
C24 C25 1.446(18)
C24 H24 0.9300
C25 C26 1.426(16)
C25 H25 0.9300
C26 H26 0.9300

loop_
_geom_hbond_atom_site_label_D
_geom_hbond_atom_site_label_H
_geom_hbond_atom_site_label_A
_geom_hbond_distance_DH
_geom_hbond_distance_HA
_geom_hbond_distance_DA
_geom_hbond_angle_DHA
_geom_hbond_site_symmetry_A
N1 H1 O1 0.86 2.39 3.131(12) 144.6 4_654

loop_
_geom_torsion_atom_site_label_1
_geom_torsion_atom_site_label_2
_geom_torsion_atom_site_label_3
_geom_torsion_atom_site_label_4
_geom_torsion
C2 N1 C1 O1 -20.8(12)
C2 N1 C1 C3 163.7(7)
C1 N1 C2 C15 57.0(9)
C1 N1 C2 C9 -70.5(11)
C1 N1 C2 C21 170.3(8)
O1 C1 C3 C8 75.0(19)
N1 C1 C3 C8 -110.3(15)
O1 C1 C3 C4 -85.9(17)
N1 C1 C3 C4 88.8(15)
C8 C3 C4 C5 -6(3)
C1 C3 C4 C5 154.9(14)
C3 C4 C5 C6 -3(2)
C4 C5 C6 C7 9(3)
C5 C6 C7 C8 -4(3)
C6 C7 C8 C3 -6(3)
C6 C7 C8 Br1 -179.5(14)
C4 C3 C8 C7 11(3)
C1 C3 C8 C7 -150.1(15)
C4 C3 C8 Br1 -175.2(13)
C1 C3 C8 Br1 24(2)
N1 C2 C9 C10 -78.7(10)
C15 C2 C9 C10 153.8(9)
C21 C2 C9 C10 36.4(9)
N1 C2 C9 C14 91.6(9)
C15 C2 C9 C14 -36.0(9)
C21 C2 C9 C14 -153.4(8)
C14 C9 C10 C11 2.2(13)
C2 C9 C10 C11 172.5(10)
C9 C10 C11 C12 -1.3(18)
C10 C11 C12 C13 -0.4(13)
C11 C12 C13 C14 0.9(14)
C10 C9 C14 C13 -1.5(10)
C2 C9 C14 C13 -172.6(8)
C12 C13 C14 C9 0.1(16)
N1 C2 C15 C16 -160.4(9)
C9 C2 C15 C16 -38.8(12)
C21 C2 C15 C16 84.1(10)
N1 C2 C15 C20 27.4(13)
C9 C2 C15 C20 149.0(10)
C21 C2 C15 C20 -88.1(11)
C20 C15 C16 C17 1.9(17)
C2 C15 C16 C17 -170.9(11)
C15 C16 C17 C18 -2(2)
C16 C17 C18 C19 5(2)
C17 C18 C19 C20 -8(2)
C18 C19 C20 C15 7(2)
C16 C15 C20 C19 -4.4(18)
C2 C15 C20 C19 168.3(11)
N1 C2 C21 C26 -36.2(11)
C15 C2 C21 C26 85.6(10)
C9 C2 C21 C26 -149.7(9)
N1 C2 C21 C22 155.7(8)
C15 C2 C21 C22 -82.5(9)
C9 C2 C21 C22 42.2(11)
C26 C21 C22 C23 1.0(15)
C2 C21 C22 C23 169.1(9)
C21 C22 C23 C24 -1.9(17)
C22 C23 C24 C25 5.2(19)
C23 C24 C25 C26 -7.6(18)
C22 C21 C26 C25 -3.8(16)
C2 C21 C26 C25 -171.7(10)
C24 C25 C26 C21 7.0(16)

loop_
_cod_related_entry_id
_cod_related_entry_database
_cod_related_entry_code
1 ChemSpider 30661419
